data_7712708
loop_
_publ_author_name
'Liu, Lehui'
'Zhang, Lizhen'
'yuan, feifei'
'Huang, Yisheng'
'Lin, Zhoubin'

_publ_section_title
;
 Two UV Optical Crystals with Strong Optical Anisotropy, Large Band Gaps
 and \a-BBO Type Structure
;
_journal_name_full 'Dalton Transactions'
_journal_paper_doi 10.1039/D3DT00581J
_journal_year 2023
_chemical_formula_moiety '4(C3 H6 N6), F6 P1, 1(H)'
_chemical_formula_sum 'C12 H25 F6 N24 P'
_chemical_formula_weight 650.53
_space_group_crystal_system trigonal
_space_group_IT_number 167
_space_group_name_Hall '-R 3 2"c'
_space_group_name_H-M_alt 'R -3 c :H'
_atom_sites_solution_hydrogens difmap
_atom_sites_solution_primary dual
_audit_creation_date 2022-12-01
_audit_creation_method
;
Olex2 1.5
(compiled 2022.04.07 svn.rca3783a0 for OlexSys, GUI svn.r6498)
;
_audit_update_record
;
2023-02-09 deposited with the CCDC.	2023-03-29 downloaded from the CCDC.
;
_cell_angle_alpha 90
_cell_angle_beta 90
_cell_angle_gamma 120
_cell_formula_units_Z 6
_cell_length_a 10.8117(8)
_cell_length_b 10.8117(8)
_cell_length_c 37.472(4)
_cell_measurement_reflns_used 1989
_cell_measurement_temperature 293(2)
_cell_measurement_theta_max 59.4850
_cell_measurement_theta_min 4.5860
_cell_volume 3793.4(6)
_computing_cell_refinement 'CrysAlisPro 1.171.41.93a (Rigaku OD, 2020)'
_computing_data_collection 'CrysAlisPro 1.171.41.93a (Rigaku OD, 2020)'
_computing_data_reduction 'CrysAlisPro 1.171.41.93a (Rigaku OD, 2020)'
_computing_molecular_graphics 'Olex2 1.5 (Dolomanov et al., 2009)'
_computing_publication_material 'Olex2 1.5 (Dolomanov et al., 2009)'
_computing_structure_refinement 'SHELXL 2018/3 (Sheldrick, 2015)'
_computing_structure_solution 'SHELXT 2014/5 (Sheldrick, 2014)'
_diffrn_ambient_temperature 293(2)
_diffrn_detector 'Hybrid Pixel Array Detector'
_diffrn_detector_area_resol_mean 10.0000
_diffrn_detector_type HyPix
_diffrn_measured_fraction_theta_full 1.000
_diffrn_measured_fraction_theta_max 0.982
_diffrn_measurement_details
;
List of Runs (angles in degrees, time in seconds):

  # Type    Start    End  Width  t~exp~   \w     \q     \k     \f   Frames
#--------------------------------------------------------------------------
  1  \w      0.00  55.00   0.50    0.82    --   73.66 -38.00-180.00  110
  2  \w     79.00 132.00   0.50    0.82    --   73.66 125.00-150.00  106
  3  \w    113.00 149.00   0.50    0.82    --   73.66  17.00 167.00   72
  4  \w     24.00  50.00   0.50    0.21    --   -0.62  38.00-120.00   52
  5  \w   -147.00 -88.00   0.50    0.82    --  -74.91 -99.00-180.00  118
  6  \w   -139.00 -77.00   0.50    0.82    --  -74.91-166.00  24.00  124
  7  \w   -120.00 -90.00   0.50    0.82    --  -74.91 -97.00  67.00   60
  8  \w    -12.00  33.00   0.50    0.21    --   -0.62 -97.00  67.00   90
;
_diffrn_measurement_device 'four-circle diffractometer'
_diffrn_measurement_device_type 'ROD, Synergy Custom system, HyPix'
_diffrn_measurement_method '\w scans'
_diffrn_orient_matrix_type 'CrysAlisPro convention (1999,Acta A55,543-557)'
_diffrn_orient_matrix_UB_11 -0.0716136000
_diffrn_orient_matrix_UB_12 -0.0762993000
_diffrn_orient_matrix_UB_13 0.0286270000
_diffrn_orient_matrix_UB_21 0.1136387000
_diffrn_orient_matrix_UB_22 0.0807865000
_diffrn_orient_matrix_UB_23 0.0205994000
_diffrn_orient_matrix_UB_31 -0.0490293000
_diffrn_orient_matrix_UB_32 0.0901146000
_diffrn_orient_matrix_UB_33 0.0057720000
_diffrn_radiation_monochromator mirror
_diffrn_radiation_probe x-ray
_diffrn_radiation_type 'Ga K\a'
_diffrn_radiation_wavelength 1.3405
_diffrn_reflns_av_R_equivalents 0.0377
_diffrn_reflns_av_unetI/netI 0.0343
_diffrn_reflns_Laue_measured_fraction_full 1.000
_diffrn_reflns_Laue_measured_fraction_max 0.982
_diffrn_reflns_limit_h_max 11
_diffrn_reflns_limit_h_min -12
_diffrn_reflns_limit_k_max 14
_diffrn_reflns_limit_k_min -10
_diffrn_reflns_limit_l_max 41
_diffrn_reflns_limit_l_min -47
_diffrn_reflns_number 4249
_diffrn_reflns_point_group_measured_fraction_full 1.000
_diffrn_reflns_point_group_measured_fraction_max 0.982
_diffrn_reflns_theta_full 53.543
_diffrn_reflns_theta_max 60.579
_diffrn_reflns_theta_min 4.590
_diffrn_source 'micro-focus metaljet'
_exptl_absorpt_coefficient_mu 1.229
_exptl_absorpt_correction_T_max 1.00000
_exptl_absorpt_correction_T_min 0.62855
_exptl_absorpt_correction_type multi-scan
_exptl_absorpt_process_details
;
CrysAlisPro 1.171.41.93a (Rigaku Oxford Diffraction, 2020)
Empirical absorption correction using spherical harmonics,
implemented in SCALE3 ABSPACK scaling algorithm.
;
_exptl_crystal_colour colourless
_exptl_crystal_colour_primary colourless
_exptl_crystal_density_diffrn 1.709
_exptl_crystal_description block
_exptl_crystal_F_000 2004
_exptl_crystal_size_max 0.2
_exptl_crystal_size_mid 0.18
_exptl_crystal_size_min 0.16
_refine_diff_density_max 0.354
_refine_diff_density_min -0.344
_refine_diff_density_rms 0.076
_refine_ls_extinction_method none
_refine_ls_goodness_of_fit_ref 1.046
_refine_ls_hydrogen_treatment refxyz
_refine_ls_matrix_type full
_refine_ls_number_parameters 98
_refine_ls_number_reflns 955
_refine_ls_number_restraints 0
_refine_ls_restrained_S_all 1.046
_refine_ls_R_factor_all 0.0589
_refine_ls_R_factor_gt 0.0491
_refine_ls_shift/su_max 0.000
_refine_ls_shift/su_mean 0.000
_refine_ls_structure_factor_coef Fsqd
_refine_ls_weighting_details 'w=1/[\s^2^(Fo^2^)+(0.1007P)^2^+1.5594P] where P=(Fo^2^+2Fc^2^)/3'
_refine_ls_weighting_scheme calc
_refine_ls_wR_factor_gt 0.1366
_refine_ls_wR_factor_ref 0.1464
_reflns_Friedel_coverage 0.000
_reflns_number_gt 755
_reflns_number_total 955
_reflns_threshold_expression 'I > 2\s(I)'
_cod_data_source_file d3dt00581j2.cif
_cod_data_source_block x
_cod_original_cell_volume 3793.4(7)
_cod_original_sg_symbol_H-M 'R -3 c'
_cod_database_code 7712708
_shelx_shelxl_version_number 2018/3
_chemical_oxdiff_formula 'C N O P F'
_shelx_space_group_comment
;
The symmetry employed for this shelxl refinement is uniquely defined
by the following loop, which should always be used as a source of
symmetry information in preference to the above space-group names.
They are only intended as comments.
;
_shelx_estimated_absorpt_t_max 0.828
_shelx_estimated_absorpt_t_min 0.791
_olex2_refinement_description
;
1. Fixed Uiso
 At 1.2 times of:
  All N(H,H) groups
2. Others
 Fixed Sof: F1(0.33333) F2(0.33333) F3(0.33333) H(0.16667)
;
_olex2_submission_special_instructions 'No special instructions were received'
_oxdiff_exptl_absorpt_empirical_details
;
Empirical correction (ABSPACK) includes:
- Absorption correction using spherical harmonics
- Frame scaling
;
_oxdiff_exptl_absorpt_empirical_full_max 4.470
_oxdiff_exptl_absorpt_empirical_full_min 0.325

loop_
_space_group_symop_operation_xyz
'x, y, z'
'-y, x-y, z'
'-x+y, -x, z'
'y, x, -z+1/2'
'x-y, -y, -z+1/2'
'-x, -x+y, -z+1/2'
'x+2/3, y+1/3, z+1/3'
'-y+2/3, x-y+1/3, z+1/3'
'-x+y+2/3, -x+1/3, z+1/3'
'y+2/3, x+1/3, -z+5/6'
'x-y+2/3, -y+1/3, -z+5/6'
'-x+2/3, -x+y+1/3, -z+5/6'
'x+1/3, y+2/3, z+2/3'
'-y+1/3, x-y+2/3, z+2/3'
'-x+y+1/3, -x+2/3, z+2/3'
'y+1/3, x+2/3, -z+7/6'
'x-y+1/3, -y+2/3, -z+7/6'
'-x+1/3, -x+y+2/3, -z+7/6'
'-x, -y, -z'
'y, -x+y, -z'
'x-y, x, -z'
'-y, -x, z-1/2'
'-x+y, y, z-1/2'
'x, x-y, z-1/2'
'-x+2/3, -y+1/3, -z+1/3'
'y+2/3, -x+y+1/3, -z+1/3'
'x-y+2/3, x+1/3, -z+1/3'
'-y+2/3, -x+1/3, z-1/6'
'-x+y+2/3, y+1/3, z-1/6'
'x+2/3, x-y+1/3, z-1/6'
'-x+1/3, -y+2/3, -z+2/3'
'y+1/3, -x+y+2/3, -z+2/3'
'x-y+1/3, x+2/3, -z+2/3'
'-y+1/3, -x+2/3, z+1/6'
'-x+y+1/3, y+2/3, z+1/6'
'x+1/3, x-y+2/3, z+1/6'

loop_
_atom_site_label
_atom_site_type_symbol
_atom_site_fract_x
_atom_site_fract_y
_atom_site_fract_z
_atom_site_U_iso_or_equiv
_atom_site_adp_type
_atom_site_occupancy
_atom_site_site_symmetry_order
_atom_site_calc_flag
_atom_site_refinement_flags_posn
_atom_site_refinement_flags_adp
_atom_site_refinement_flags_occupancy
_atom_site_disorder_assembly
_atom_site_disorder_group
N1 N 0.86443(14) -0.11752(13) 0.54402(4) 0.0344(4) Uani 1 1 d . . . . .
N2 N 0.77415(17) 0.03366(18) 0.54391(5) 0.0452(5) Uani 1 1 d . . . . .
H2A H 0.790(3) 0.118(3) 0.5440(6) 0.054 Uiso 1 1 d . U . . .
H2B H 0.695(3) -0.034(3) 0.5432(6) 0.054 Uiso 1 1 d . U . . .
C1 C 0.88760(16) 0.01687(16) 0.54405(4) 0.0317(4) Uani 1 1 d . . . . .
N3 N 0.96452(18) 0.22490(18) 0.63342(6) 0.0551(6) Uani 1 1 d . . . . .
H3A H 0.876(3) 0.215(3) 0.6310(7) 0.066 Uiso 1 1 d . U . . .
H3B H 1.030(3) 0.304(3) 0.6285(7) 0.066 Uiso 1 1 d . U . . .
N4 N 1.11726(14) 0.13625(14) 0.63321(4) 0.0375(4) Uani 1 1 d . . . . .
C2 C 0.98230(17) 0.11062(17) 0.63323(5) 0.0354(4) Uani 1 1 d . . . . .
P1 P 0.666667 0.333333 0.583333 0.0337(4) Uani 1 6 d S T P . .
F1 F 0.5669(13) 0.2299(10) 0.6113(3) 0.126(3) Uani 0.3333 1 d . . P . .
F2 F 0.7616(9) 0.4507(7) 0.6121(2) 0.0772(16) Uani 0.3333 1 d . . P . .
F3 F 0.750(2) 0.262(2) 0.5901(4) 0.201(7) Uani 0.3333 1 d . . P . .
H H 1.15(5) 0.333333 0.583333 0.7(6) Uiso 0.3333 2 d S . P . .

loop_
_atom_site_aniso_label
_atom_site_aniso_U_11
_atom_site_aniso_U_22
_atom_site_aniso_U_33
_atom_site_aniso_U_23
_atom_site_aniso_U_13
_atom_site_aniso_U_12
N1 0.0283(7) 0.0279(7) 0.0455(8) 0.0001(6) 0.0010(6) 0.0131(5)
N2 0.0306(8) 0.0358(8) 0.0721(11) -0.0025(7) -0.0013(7) 0.0188(6)
C1 0.0305(8) 0.0310(8) 0.0336(8) -0.0008(6) -0.0004(6) 0.0154(6)
N3 0.0347(8) 0.0299(8) 0.1029(15) 0.0011(8) 0.0011(9) 0.0178(6)
N4 0.0287(7) 0.0280(7) 0.0543(9) 0.0005(6) -0.0005(6) 0.0131(5)
C2 0.0310(8) 0.0301(8) 0.0451(9) -0.0009(7) -0.0003(7) 0.0152(6)
P1 0.0261(4) 0.0261(4) 0.0489(6) 0.000 0.000 0.01304(19)
F1 0.144(9) 0.072(5) 0.099(6) 0.037(4) 0.073(7) 0.008(5)
F2 0.066(3) 0.058(3) 0.088(4) -0.030(3) -0.029(3) 0.016(3)
F3 0.325(16) 0.289(14) 0.174(12) -0.035(17) -0.053(18) 0.291(15)

loop_
_atom_type_symbol
_atom_type_description
_atom_type_scat_dispersion_real
_atom_type_scat_dispersion_imag
_atom_type_scat_source
C C 0.0150 0.0070 'International Tables Vol C Tables 4.2.6.8 and 6.1.1.4'
H H 0.0000 0.0000 'International Tables Vol C Tables 4.2.6.8 and 6.1.1.4'
F F 0.0600 0.0410 'International Tables Vol C Tables 4.2.6.8 and 6.1.1.4'
N N 0.0250 0.0140 'International Tables Vol C Tables 4.2.6.8 and 6.1.1.4'
P P 0.2590 0.3350 'International Tables Vol C Tables 4.2.6.8 and 6.1.1.4'

loop_
_geom_angle_atom_site_label_1
_geom_angle_atom_site_label_2
_geom_angle_atom_site_label_3
_geom_angle
_geom_angle_site_symmetry_1
_geom_angle_site_symmetry_3
_geom_angle_publ_flag
C1 N1 C1 115.39(15) . 2_645 ?
H2A N2 H2B 123(2) . . ?
C1 N2 H2A 116.4(17) . . ?
C1 N2 H2B 120.3(18) . . ?
N1 C1 N1 124.60(14) . 3_765 ?
N2 C1 N1 117.87(14) . 3_765 ?
N2 C1 N1 117.53(15) . . ?
H3A N3 H3B 114(3) . . ?
C2 N3 H3A 120.9(16) . . ?
C2 N3 H3B 121(2) . . ?
C2 N4 C2 114.12(15) . 3_765 ?
N3 C2 N4 117.29(15) . 2_645 ?
N3 C2 N4 116.83(16) . . ?
N4 C2 N4 125.88(15) . 2_645 ?
F1 P1 F1 135.2(10) 16_545 3_665 ?
F1 P1 F1 140.0(12) 16_545 2_655 ?
F1 P1 F1 140.0(12) 17 . ?
F1 P1 F1 77.5(7) 2_655 3_665 ?
F1 P1 F1 135.2(10) 18_655 . ?
F1 P1 F1 77.5(7) 18_655 16_545 ?
F1 P1 F1 87.4(9) 18_655 2_655 ?
F1 P1 F1 87.5(9) 17 3_665 ?
F1 P1 F1 140.0(12) 18_655 3_665 ?
F1 P1 F1 77.5(7) . 3_665 ?
F1 P1 F1 87.5(9) 16_545 . ?
F1 P1 F1 77.5(7) 18_655 17 ?
F1 P1 F1 77.5(7) 2_655 . ?
F1 P1 F1 77.5(7) 16_545 17 ?
F1 P1 F1 135.2(10) 17 2_655 ?
F3 P1 F1 119.4(9) 18_655 17 ?
F3 P1 F1 58.5(7) 18_655 . ?
F3 P1 F1 119.4(9) . 3_665 ?
F3 P1 F1 119.4(9) 16_545 18_655 ?
F3 P1 F1 58.5(7) 3_665 16_545 ?
F3 P1 F1 135.0(10) 3_665 18_655 ?
F3 P1 F1 83.7(10) 3_665 3_665 ?
F3 P1 F1 58.5(7) 2_655 17 ?
F3 P1 F1 42.1(7) 3_665 . ?
F3 P1 F1 100.1(11) 2_655 18_655 ?
F3 P1 F1 58.5(7) . 18_655 ?
F3 P1 F1 100.1(11) . 16_545 ?
F3 P1 F1 135.0(10) 18_655 3_665 ?
F3 P1 F1 42.1(7) . 2_655 ?
F3 P1 F1 83.7(10) 17 17 ?
F3 P1 F1 58.5(7) 17 2_655 ?
F3 P1 F1 100.1(11) 16_545 . ?
F3 P1 F1 100.1(11) 18_655 2_655 ?
F3 P1 F1 119.4(9) 2_655 . ?
F3 P1 F1 135.0(10) 16_545 2_655 ?
F3 P1 F1 135.0(10) 2_655 16_545 ?
F3 P1 F1 119.4(9) 3_665 2_655 ?
F3 P1 F1 135.0(10) . 17 ?
F3 P1 F1 83.7(10) 2_655 2_655 ?
F3 P1 F1 100.1(11) 17 3_665 ?
F3 P1 F1 119.4(9) 17 16_545 ?
F3 P1 F1 58.5(7) 16_545 3_665 ?
F3 P1 F1 42.1(7) 18_655 16_545 ?
F3 P1 F1 42.1(7) 2_655 3_665 ?
F3 P1 F1 83.7(10) 16_545 16_545 ?
F3 P1 F1 83.7(10) . . ?
F3 P1 F1 42.1(7) 17 18_655 ?
F3 P1 F1 42.1(7) 16_545 17 ?
F3 P1 F1 83.7(10) 18_655 18_655 ?
F3 P1 F1 100.1(11) 3_665 17 ?
F3 P1 F1 135.0(10) 17 . ?
F3 P1 F3 117.0(3) 18_655 16_545 ?
F3 P1 F3 58(2) 16_545 2_655 ?
F3 P1 F3 117.0(3) 17 18_655 ?
F3 P1 F3 117.0(3) . 3_665 ?
F3 P1 F3 58(2) . 17 ?
F3 P1 F3 175(2) 17 3_665 ?
F3 P1 F3 175(2) 18_655 2_655 ?
F3 P1 F3 58(2) 18_655 3_665 ?
F3 P1 F3 117.0(3) 3_665 2_655 ?
F3 P1 F3 68(2) 16_545 3_665 ?
F3 P1 F3 117.0(3) 17 16_545 ?
F3 P1 F3 117.0(3) . 2_655 ?
F3 P1 F3 175(2) . 16_545 ?
F3 P1 F3 68.0(19) 17 2_655 ?
F3 P1 F3 68(2) . 18_655 ?
F2 F1 P1 68.6(4) 3_665 . ?
F2 F1 P1 75.4(5) 2_655 . ?
F2 F1 F2 126.0(12) 2_655 3_665 ?
F2 F1 F3 74.4(10) 3_665 18_655 ?
F2 F1 F3 58.2(13) 2_655 3_665 ?
F2 F1 F3 118.4(15) 2_655 18_655 ?
F3 F1 P1 58.9(4) 18_655 . ?
F3 F1 P1 66.3(6) 3_665 . ?
F3 F1 F2 130.8(9) 3_665 3_665 ?
F3 F1 F3 66(2) 3_665 18_655 ?
P1 F2 F3 53.6(3) . 17 ?
F1 F2 P1 62.9(4) 2_655 . ?
F1 F2 P1 67.7(4) 3_665 . ?
F1 F2 F1 113.9(11) 3_665 2_655 ?
F1 F2 F3 117.4(8) 3_665 17 ?
F1 F2 F3 65.3(12) 3_665 2_655 ?
F1 F2 F3 57.8(7) 2_655 17 ?
F3 F2 P1 64.3(5) 2_655 . ?
F3 F2 F1 121.2(13) 2_655 2_655 ?
F3 F2 F3 71(2) 2_655 17 ?
P1 F3 F2 60.7(5) . 17 ?
P1 F3 F3 56.0(10) . 18_655 ?
F1 F3 P1 71.6(5) 2_655 . ?
F1 F3 P1 62.6(5) 18_655 . ?
F1 F3 F1 111.1(15) 2_655 18_655 ?
F1 F3 F2 132.2(8) 2_655 17 ?
F1 F3 F2 47.8(7) 18_655 17 ?
F1 F3 F3 79.8(13) 18_655 18_655 ?
F1 F3 F3 70.0(19) 2_655 17 ?
F1 F3 F3 113.4(18) 2_655 18_655 ?
F2 F3 P1 77.6(7) 3_665 . ?
F2 F3 F1 139.8(10) 3_665 18_655 ?
F2 F3 F1 56.5(8) 3_665 2_655 ?
F2 F3 F2 108.6(19) 3_665 17 ?
F2 F3 F3 74(2) 3_665 18_655 ?
F2 F3 F3 120.2(19) 3_665 17 ?
F3 F3 P1 61.0(10) 17 . ?
F3 F3 F1 43.7(10) 17 18_655 ?
F3 F3 F2 87.5(11) 17 17 ?
F3 F3 F2 35.4(7) 18_655 17 ?
F3 F3 F3 109.4(10) 17 18_655 ?

loop_
_geom_bond_atom_site_label_1
_geom_bond_atom_site_label_2
_geom_bond_distance
_geom_bond_site_symmetry_2
_geom_bond_publ_flag
N1 C1 1.3454(19) . ?
N1 C1 1.3513(19) 2_645 ?
N2 H2A 0.84(3) . ?
N2 H2B 0.80(3) . ?
N2 C1 1.327(2) . ?
N3 H3A 0.92(3) . ?
N3 H3B 0.81(3) . ?
N3 C2 1.342(2) . ?
N4 C2 1.342(2) . ?
N4 C2 1.3455(19) 3_765 ?
P1 F1 1.520(5) . ?
P1 F1 1.520(5) 2_655 ?
P1 F1 1.520(5) 18_655 ?
P1 F1 1.520(5) 3_665 ?
P1 F1 1.520(5) 16_545 ?
P1 F1 1.520(5) 17 ?
P1 F3 1.467(7) . ?
P1 F3 1.467(7) 2_655 ?
P1 F3 1.467(7) 3_665 ?
P1 F3 1.467(7) 17 ?
P1 F3 1.467(7) 18_655 ?
P1 F3 1.467(7) 16_545 ?
F1 F2 1.278(11) 3_665 ?
F1 F2 0.985(10) 2_655 ?
F1 F3 1.460(16) 18_655 ?
F1 F3 1.074(16) 3_665 ?
F2 F3 1.663(15) 17 ?
F2 F3 1.004(16) 2_655 ?
F3 F3 1.42(4) 17 ?
F3 F3 1.64(4) 18_655 ?

loop_
_geom_hbond_atom_site_label_D
_geom_hbond_atom_site_label_H
_geom_hbond_atom_site_label_A
_geom_hbond_distance_DH
_geom_hbond_distance_HA
_geom_hbond_distance_DA
_geom_hbond_angle_DHA
_geom_hbond_site_symmetry_A
_geom_hbond_publ_flag
N2 H2A F1 0.84(3) 2.46(3) 3.271(12) 162(2) 18_655 yes
N2 H2A F2 0.84(3) 2.33(3) 2.964(7) 132(2) 17 yes
N2 H2A F3 0.84(3) 2.51(3) 3.136(13) 132(2) . yes
N2 H2B N4 0.80(3) 2.27(3) 3.065(2) 172(2) 16_535 yes
N3 H3A F1 0.92(3) 2.26(3) 3.020(9) 140(2) 2_655 yes
N3 H3A F2 0.92(3) 2.27(3) 3.155(8) 163(2) 3_665 yes
N3 H3A F3 0.92(3) 2.27(3) 3.020(12) 139(2) . yes
N3 H3B N1 0.81(3) 2.28(3) 3.084(2) 173(3) 16_645 yes

loop_
_geom_torsion_atom_site_label_1
_geom_torsion_atom_site_label_2
_geom_torsion_atom_site_label_3
_geom_torsion_atom_site_label_4
_geom_torsion
_geom_torsion_site_symmetry_1
_geom_torsion_site_symmetry_2
_geom_torsion_site_symmetry_3
_geom_torsion_site_symmetry_4
_geom_torsion_publ_flag
C1 N1 C1 N1 0.2(3) 2_645 . . 3_765 ?
C1 N1 C1 N2 179.79(11) 2_645 . . . ?
C2 N4 C2 N3 179.63(12) 3_765 . . . ?
C2 N4 C2 N4 -0.1(3) 3_765 . . 2_645 ?
F1 P1 F1 F2 33.2(10) 3_665 . . 2_655 ?
F1 P1 F1 F2 -105.8(6) 3_665 . . 3_665 ?
F1 P1 F1 F2 112.9(7) 2_655 . . 2_655 ?
F1 P1 F1 F2 -176.2(8) 17 . . 3_665 ?
F1 P1 F1 F2 47.3(6) 18_655 . . 3_665 ?
F1 P1 F1 F2 -173.8(12) 18_655 . . 2_655 ?
F1 P1 F1 F2 -26.0(10) 2_655 . . 3_665 ?
F1 P1 F1 F2 -104.4(14) 16_545 . . 2_655 ?
F1 P1 F1 F2 -37.3(10) 17 . . 2_655 ?
F1 P1 F1 F2 116.7(10) 16_545 . . 3_665 ?
F1 P1 F1 F3 -112.5(17) 18_655 . . 3_665 ?
F1 P1 F1 F3 174.2(17) 2_655 . . 3_665 ?
F1 P1 F1 F3 99.6(14) 17 . . 18_655 ?
F1 P1 F1 F3 -110.2(17) 2_655 . . 18_655 ?
F1 P1 F1 F3 -36.9(11) 18_655 . . 18_655 ?
F1 P1 F1 F3 -43.1(16) 16_545 . . 3_665 ?
F1 P1 F1 F3 94.4(19) 3_665 . . 3_665 ?
F1 P1 F1 F3 170.0(14) 3_665 . . 18_655 ?
F1 P1 F1 F3 24.0(15) 17 . . 3_665 ?
F1 P1 F1 F3 32.5(12) 16_545 . . 18_655 ?
F1 P1 F2 F1 155.9(10) 18_655 . . 3_665 ?
F1 P1 F2 F1 -148.6(9) 17 . . 2_655 ?
F1 P1 F2 F1 134.5(17) 3_665 . . 2_655 ?
F1 P1 F2 F1 76.9(16) 17 . . 3_665 ?
F1 P1 F2 F1 70.2(8) . . . 2_655 ?
F1 P1 F2 F1 -134.5(17) 2_655 . . 3_665 ?
F1 P1 F2 F1 -64.2(8) . . . 3_665 ?
F1 P1 F2 F1 -69.6(12) 18_655 . . 2_655 ?
F1 P1 F2 F3 -157.0(19) 3_665 . . 17 ?
F1 P1 F2 F3 -72.4(14) 3_665 . . 2_655 ?
F1 P1 F2 F3 68.5(9) 2_655 . . 17 ?
F1 P1 F2 F3 83.5(16) 18_655 . . 2_655 ?
F1 P1 F2 F3 -80.1(10) 17 . . 17 ?
F1 P1 F2 F3 5(2) 17 . . 2_655 ?
F1 P1 F2 F3 138.7(13) . . . 17 ?
F1 P1 F2 F3 -136.6(18) . . . 2_655 ?
F1 P1 F2 F3 -1.1(13) 18_655 . . 17 ?
F1 P1 F2 F3 153(2) 2_655 . . 2_655 ?
F1 P1 F3 F1 127(2) 18_655 . . 2_655 ?
F1 P1 F3 F1 -133.3(15) 3_665 . . 18_655 ?
F1 P1 F3 F1 -127(2) 2_655 . . 18_655 ?
F1 P1 F3 F1 -164.6(10) 16_545 . . 2_655 ?
F1 P1 F3 F1 -13.9(18) 17 . . 18_655 ?
F1 P1 F3 F1 -78.4(17) . . . 2_655 ?
F1 P1 F3 F1 154.8(9) . . . 18_655 ?
F1 P1 F3 F1 -6.5(19) 3_665 . . 2_655 ?
F1 P1 F3 F1 68.5(15) 16_545 . . 18_655 ?
F1 P1 F3 F1 113.0(15) 17 . . 2_655 ?
F1 P1 F3 F2 178.4(18) 2_655 . . 17 ?
F1 P1 F3 F2 -54.8(7) 18_655 . . 17 ?
F1 P1 F3 F2 52.0(19) 3_665 . . 3_665 ?
F1 P1 F3 F2 -175(2) 18_655 . . 3_665 ?
F1 P1 F3 F2 171.9(9) 3_665 . . 17 ?
F1 P1 F3 F2 -106.2(12) 16_545 . . 3_665 ?
F1 P1 F3 F2 -68.6(13) 17 . . 17 ?
F1 P1 F3 F2 171.4(13) 17 . . 3_665 ?
F1 P1 F3 F2 13.8(10) 16_545 . . 17 ?
F1 P1 F3 F2 58.5(8) 2_655 . . 3_665 ?
F1 P1 F3 F2 -19.9(18) . . . 3_665 ?
F1 P1 F3 F2 100.0(6) . . . 17 ?
F1 P1 F3 F3 50.0(10) 18_655 . . 17 ?
F1 P1 F3 F3 137(2) 2_655 . . 18_655 ?
F1 P1 F3 F3 -96.3(13) 18_655 . . 18_655 ?
F1 P1 F3 F3 118.5(13) 16_545 . . 17 ?
F1 P1 F3 F3 130.4(8) 3_665 . . 18_655 ?
F1 P1 F3 F3 36.1(17) 17 . . 17 ?
F1 P1 F3 F3 -27.8(12) 16_545 . . 18_655 ?
F1 P1 F3 F3 -76.9(19) 2_655 . . 17 ?
F1 P1 F3 F3 58.5(9) . . . 18_655 ?
F1 P1 F3 F3 -155.2(10) . . . 17 ?
F1 P1 F3 F3 -83.4(14) 3_665 . . 17 ?
F1 P1 F3 F3 -110.2(12) 17 . . 18_655 ?
F3 P1 F1 F2 37.6(12) 2_655 . . 2_655 ?
F3 P1 F1 F2 125.0(19) 17 . . 2_655 ?
F3 P1 F1 F2 160(2) 3_665 . . 3_665 ?
F3 P1 F1 F2 16.3(13) . . . 3_665 ?
F3 P1 F1 F2 -160.1(7) 16_545 . . 3_665 ?
F3 P1 F1 F2 -13.9(11) 17 . . 3_665 ?
F3 P1 F1 F2 155.2(9) . . . 2_655 ?
F3 P1 F1 F2 -137(2) 18_655 . . 2_655 ?
F3 P1 F1 F2 -21.2(17) 16_545 . . 2_655 ?
F3 P1 F1 F2 -61.3(14) 3_665 . . 2_655 ?
F3 P1 F1 F2 -101.3(16) 2_655 . . 3_665 ?
F3 P1 F1 F2 84.2(10) 18_655 . . 3_665 ?
F3 P1 F1 F3 -68(2) . . . 18_655 ?
F3 P1 F1 F3 -143.5(13) . . . 3_665 ?
F3 P1 F1 F3 40(2) 16_545 . . 3_665 ?
F3 P1 F1 F3 -98.1(5) 17 . . 18_655 ?
F3 P1 F1 F3 -76(3) 18_655 . . 3_665 ?
F3 P1 F1 F3 115.6(9) 16_545 . . 18_655 ?
F3 P1 F1 F3 98.9(7) 2_655 . . 3_665 ?
F3 P1 F1 F3 76(3) 3_665 . . 18_655 ?
F3 P1 F1 F3 -174(2) 17 . . 3_665 ?
F3 P1 F1 F3 174(2) 2_655 . . 18_655 ?
F3 P1 F2 F1 -153(2) 2_655 . . 2_655 ?
F3 P1 F2 F1 170.2(7) 16_545 . . 2_655 ?
F3 P1 F2 F1 -68.5(9) 17 . . 2_655 ?
F3 P1 F2 F1 -27.9(10) 3_665 . . 3_665 ?
F3 P1 F2 F1 35.7(17) 16_545 . . 3_665 ?
F3 P1 F2 F1 72.4(14) 2_655 . . 3_665 ?
F3 P1 F2 F1 34.7(13) 18_655 . . 2_655 ?
F3 P1 F2 F1 -147.9(10) . . . 3_665 ?
F3 P1 F2 F1 -100(2) 18_655 . . 3_665 ?
F3 P1 F2 F1 157.0(19) 17 . . 3_665 ?
F3 P1 F2 F1 -13.4(14) . . . 2_655 ?
F3 P1 F2 F1 106.6(16) 3_665 . . 2_655 ?
F3 P1 F2 F3 55.1(18) . . . 17 ?
F3 P1 F2 F3 -37(2) 16_545 . . 2_655 ?
F3 P1 F2 F3 85(3) 17 . . 2_655 ?
F3 P1 F2 F3 103.2(5) 18_655 . . 17 ?
F3 P1 F2 F3 139.8(13) . . . 2_655 ?
F3 P1 F2 F3 -121.3(8) 16_545 . . 17 ?
F3 P1 F2 F3 -172(3) 18_655 . . 2_655 ?
F3 P1 F2 F3 175.1(19) 3_665 . . 17 ?
F3 P1 F2 F3 -100.2(8) 3_665 . . 2_655 ?
F3 P1 F2 F3 -85(3) 2_655 . . 17 ?
F3 P1 F3 F1 76.9(19) 17 . . 2_655 ?
F3 P1 F3 F1 -50.0(10) 17 . . 18_655 ?
F3 P1 F3 F1 128.2(14) 3_665 . . 18_655 ?
F3 P1 F3 F1 -104.9(13) 3_665 . . 2_655 ?
F3 P1 F3 F1 96.3(13) 18_655 . . 18_655 ?
F3 P1 F3 F1 41.6(17) 2_655 . . 2_655 ?
F3 P1 F3 F1 -85.3(16) 2_655 . . 18_655 ?
F3 P1 F3 F1 -137(2) 18_655 . . 2_655 ?
F3 P1 F3 F2 135(2) 17 . . 3_665 ?
F3 P1 F3 F2 73.4(13) 3_665 . . 17 ?
F3 P1 F3 F2 100.0(15) 2_655 . . 3_665 ?
F3 P1 F3 F2 -78(2) 18_655 . . 3_665 ?
F3 P1 F3 F2 -140.1(10) 2_655 . . 17 ?
F3 P1 F3 F2 -104.7(12) 17 . . 17 ?
F3 P1 F3 F2 41.5(7) 18_655 . . 17 ?
F3 P1 F3 F2 -46.5(17) 3_665 . . 3_665 ?
F3 P1 F3 F3 31.9(17) 3_665 . . 18_655 ?
F3 P1 F3 F3 -146.3(17) 17 . . 18_655 ?
F3 P1 F3 F3 -35.3(19) 2_655 . . 17 ?
F3 P1 F3 F3 146.3(17) 18_655 . . 17 ?
F3 P1 F3 F3 178.2(8) 3_665 . . 17 ?
F3 P1 F3 F3 178.4(6) 2_655 . . 18_655 ?
